data_4512296
loop_
_publ_author_name
'Zhao, Jun-Wei'
'Cao, Jing'
'Li, Yan-Zhou'
'Zhang, Jing'
'Chen, Li-Juan'

_publ_section_title
;
 First Tungstoantimonate-Based Transition-Metal--Lanthanide Heterometallic
 Hybrids Functionalized by Amino Acid Ligands
;
_journal_issue 12
_journal_name_full 'Crystal Growth &amp; Design'
_journal_page_first 6217
_journal_paper_doi 10.1021/cg5007988
_journal_volume 14
_journal_year 2014
_chemical_formula_sum 'C8 H110 Fe4 Gd2 N2 O118 Sb2 W18'
_chemical_formula_weight 6213.68
_chemical_name_systematic
; 
 ? 
;
_space_group_IT_number 2
_symmetry_cell_setting triclinic
_symmetry_space_group_name_Hall '-P 1'
_symmetry_space_group_name_H-M 'P -1'
_atom_sites_solution_hydrogens geom
_atom_sites_solution_primary direct
_atom_sites_solution_secondary difmap
_audit_creation_method SHELXL-97
_cell_angle_alpha 106.8820(10)
_cell_angle_beta 99.9550(10)
_cell_angle_gamma 96.9010(10)
_cell_formula_units_Z 1
_cell_length_a 12.6124(6)
_cell_length_b 13.5806(6)
_cell_length_c 16.2545(8)
_cell_measurement_reflns_used 8992
_cell_measurement_temperature 296(2)
_cell_measurement_theta_max 25.00
_cell_measurement_theta_min 1.73
_cell_volume 2580.8(2)
_computing_cell_refinement 'Bruker XSCANS'
_computing_data_collection 'Bruker XSCANS'
_computing_data_reduction 'Bruker SHELXTL'
_computing_molecular_graphics 'Bruker SHELXTL'
_computing_publication_material 'Bruker SHELXTL'
_computing_structure_refinement 'SHELXL-97 (Sheldrick, 1997)'
_computing_structure_solution 'SHELXS-97 (Sheldrick, 1990)'
_diffrn_ambient_temperature 296(2)
_diffrn_detector_area_resol_mean none
_diffrn_measured_fraction_theta_full 0.990
_diffrn_measured_fraction_theta_max 0.990
_diffrn_measurement_device_type 'Bruker P4'
_diffrn_measurement_method '\w scans'
_diffrn_radiation_monochromator graphite
_diffrn_radiation_source 'fine-focus sealed tube'
_diffrn_radiation_type MoK\a
_diffrn_radiation_wavelength 0.71073
_diffrn_reflns_av_R_equivalents 0.0454
_diffrn_reflns_av_sigmaI/netI 0.0743
_diffrn_reflns_limit_h_max 14
_diffrn_reflns_limit_h_min -14
_diffrn_reflns_limit_k_max 13
_diffrn_reflns_limit_k_min -16
_diffrn_reflns_limit_l_max 19
_diffrn_reflns_limit_l_min -18
_diffrn_reflns_number 13221
_diffrn_reflns_theta_full 25.00
_diffrn_reflns_theta_max 25.00
_diffrn_reflns_theta_min 1.73
_diffrn_standards_decay_% none
_diffrn_standards_interval_count none
_diffrn_standards_interval_time none
_diffrn_standards_number none
_exptl_absorpt_coefficient_mu 22.421
_exptl_absorpt_correction_T_max 0.1917
_exptl_absorpt_correction_T_min 0.0345
_exptl_absorpt_correction_type multi-scan
_exptl_absorpt_process_details SADABS
_exptl_crystal_colour 'green yellow'
_exptl_crystal_density_diffrn 3.998
_exptl_crystal_density_method 'not measured'
_exptl_crystal_description 'cubic block'
_exptl_crystal_F_000 2782
_exptl_crystal_size_max 0.46
_exptl_crystal_size_mid 0.19
_exptl_crystal_size_min 0.11
_refine_diff_density_max 4.151
_refine_diff_density_min -3.379
_refine_diff_density_rms 0.485
_refine_ls_extinction_coef 0.00052(5)
_refine_ls_extinction_expression Fc^*^=kFc[1+0.001xFc^2^\l^3^/sin(2\q)]^-1/4^
_refine_ls_extinction_method SHELXL
_refine_ls_goodness_of_fit_ref 1.032
_refine_ls_hydrogen_treatment constr
_refine_ls_matrix_type full
_refine_ls_number_parameters 634
_refine_ls_number_reflns 8992
_refine_ls_number_restraints 37
_refine_ls_restrained_S_all 1.031
_refine_ls_R_factor_all 0.0572
_refine_ls_R_factor_gt 0.0530
_refine_ls_shift/su_max 0.001
_refine_ls_shift/su_mean 0.000
_refine_ls_structure_factor_coef Fsqd
_refine_ls_weighting_details 'calc w=1/[\s^2^(Fo^2^)+(0.0729P)^2^+78.7049P] where P=(Fo^2^+2Fc^2^)/3'
_refine_ls_weighting_scheme calc
_refine_ls_wR_factor_gt 0.1384
_refine_ls_wR_factor_ref 0.1415
_reflns_number_gt 8248
_reflns_number_total 8992
_reflns_threshold_expression >2sigma(I)
_cod_data_source_file cg5007988_si_002.cif
_cod_data_source_block 5
_cod_depositor_comments
;
The following automatic conversions were performed:

'_symmetry_cell_setting' value 'Triclinic' changed to 'triclinic'
according to
/home/saulius/struct/COD-crude-data--automatic-downloads/rss-feeds/ACS/lib/dictionaries/cif_core.dic
dictionary named 'cif_core.dic' version 2.4.2 from 2011-04-26.

Automatic conversion script
Id: cif_fix_values 2935 2014-11-11 08:27:57Z andrius 

 Adding full bibliography for 4512292--4512298.cif.
;
_cod_original_sg_symbol_H-M P-1
_cod_database_code 4512296

loop_
_symmetry_equiv_pos_as_xyz
'x, y, z'
'-x, -y, -z'

loop_
_atom_site_label
_atom_site_type_symbol
_atom_site_fract_x
_atom_site_fract_y
_atom_site_fract_z
_atom_site_U_iso_or_equiv
_atom_site_adp_type
_atom_site_occupancy
_atom_site_symmetry_multiplicity
_atom_site_calc_flag
_atom_site_refinement_flags
Sb1 Sb 0.35687(8) 0.35992(7) 0.34606(6) 0.0078(2) Uani 1 1 d .
W1 W 0.35660(5) 0.61564(4) 0.47105(4) 0.00987(16) Uani 1 1 d .
W2 W 0.09749(5) 0.48669(5) 0.37922(4) 0.01206(16) Uani 1 1 d .
W3 W 0.24813(5) 0.57419(5) 0.25538(4) 0.01274(17) Uani 1 1 d .
W4 W 0.46856(5) 0.43869(5) 0.17926(4) 0.01186(16) Uani 1 1 d .
W5 W 0.21431(5) 0.31075(5) 0.09612(4) 0.01229(16) Uani 1 1 d .
W6 W 0.04477(5) 0.21464(5) 0.23249(4) 0.01176(16) Uani 1 1 d .
W7 W 0.15153(5) 0.25472(5) 0.44372(4) 0.01290(17) Uani 1 1 d .
W8 W 0.24584(5) 0.08955(5) 0.29032(4) 0.01325(17) Uani 1 1 d .
W9 W 0.41437(5) 0.18361(5) 0.15331(4) 0.01428(17) Uani 1 1 d .
Fe1 Fe 0.38022(17) 0.43070(16) 0.60065(14) 0.0112(4) Uani 1 1 d .
O1W O 0.2394(9) 0.4508(10) 0.6529(8) 0.025(3) Uani 1 1 d .
O2W O 0.4087(10) 0.3194(9) 0.6642(8) 0.022(3) Uani 1 1 d .
O5W O 0.039(2) 0.3940(19) -0.1182(17) 0.092 Uiso 1 1 d .
O6W O 0.2750(14) 0.3779(13) -0.0950(10) 0.058(5) Uani 1 1 d .
O7W O 0.078(3) 0.340(2) -0.269(2) 0.118(9) Uiso 1 1 d .
O8W O -0.0536(19) 0.1822(18) -0.2801(16) 0.084 Uiso 1 1 d .
O9W O 0.2363(18) 0.2264(18) -0.2716(13) 0.075(6) Uani 1 1 d .
O10W O 0.071(3) 0.062(3) -0.283(2) 0.135(11) Uiso 1 1 d .
O11W O 0.017(3) 0.104(2) -0.1278(19) 0.112(9) Uani 1 1 d U
O12W O 0.2533(18) 0.1462(16) -0.1189(14) 0.077(6) Uani 1 1 d .
O13W O 0.196(5) 0.020(3) 0.577(3) 0.11(2) Uani 0.50 1 d P
O14W O 0.355(3) 0.8782(15) 0.3991(14) 0.106(10) Uani 1 1 d .
O15W O -0.079(5) 0.470(4) 0.000(4) 0.111(19) Uani 0.50 1 d P
O16W O -0.1332(19) 0.2008(18) -0.0100(12) 0.079(6) Uani 1 1 d .
O17W O 0.1157(18) 0.0010(14) 0.0050(14) 0.079(7) Uani 1 1 d .
O18W O -0.0977(17) 0.3930(14) 0.1304(12) 0.066(6) Uani 1 1 d .
O19W O 0.2567(16) 0.6461(14) 0.7716(12) 0.068(6) Uani 1 1 d .
O20W O -0.121(2) 0.198(2) 0.5576(19) 0.108(9) Uani 1 1 d .
O21W O 0.1662(12) 0.7133(11) 0.6311(10) 0.038(3) Uani 1 1 d .
O23W O 0.302(3) 0.944(3) 0.857(3) 0.160(14) Uiso 1 1 d .
O22W O 0.675(5) 0.129(4) 0.077(4) 0.106(17) Uiso 0.50 1 d P
O24W O 0.389(3) 1.050(2) 0.816(2) 0.046(8) Uiso 0.50 1 d P
O25W O 0.377(2) 0.1331(15) 0.5425(11) 0.080(7) Uani 1 1 d .
O1 O 0.4817(9) 0.5900(8) 0.4378(8) 0.018(2) Uani 1 1 d .
O2 O 0.2738(8) 0.4773(8) 0.3533(6) 0.010(2) Uani 1 1 d .
O3 O 0.3562(8) 0.5316(8) 0.5366(7) 0.014(2) Uani 1 1 d .
O4 O 0.3955(9) 0.7434(8) 0.5506(7) 0.018(2) Uani 1 1 d .
O5 O 0.3154(9) 0.6700(8) 0.3672(8) 0.002(2) Uiso 0.80 1 d P
O5' O 0.352(4) 0.636(4) 0.338(3) 0.010 Uiso 0.20 1 d P
O6 O 0.1919(11) 0.6034(11) 0.4647(9) 0.011 Uiso 0.80 1 d P
O6' O 0.209(4) 0.558(4) 0.469(3) 0.010 Uiso 0.20 1 d P
O7 O -0.0270(9) 0.5188(9) 0.3992(8) 0.021(3) Uani 1 1 d .
O8 O 0.1230(9) 0.3948(8) 0.4426(7) 0.014(2) Uani 1 1 d U
O9 O 0.0514(8) 0.3620(8) 0.2744(7) 0.011(2) Uani 1 1 d .
O10 O 0.1131(10) 0.5611(10) 0.2937(8) 0.010 Uiso 0.80 1 d P
O10' O 0.101(4) 0.498(4) 0.255(3) 0.010 Uiso 0.20 1 d P
O11 O 0.2228(10) 0.6614(9) 0.1989(8) 0.023(3) Uani 1 1 d .
O12 O 0.1851(9) 0.4367(8) 0.1648(7) 0.013(2) Uani 1 1 d .
O13 O 0.3849(8) 0.5461(8) 0.2292(7) 0.013(2) Uiso 1 1 d .
O14 O 0.3447(8) 0.3290(7) 0.2162(6) 0.009(2) Uani 1 1 d U
O15 O 0.5581(10) 0.5107(10) 0.1389(8) 0.026(3) Uani 1 1 d .
O16 O 0.5022(10) 0.2983(9) 0.1347(7) 0.020(3) Uani 1 1 d .
O17 O 0.5424(9) 0.4595(8) 0.2907(7) 0.016(2) Uani 1 1 d U
O18 O 0.3407(9) 0.3930(8) 0.0813(7) 0.016(2) Uani 1 1 d .
O19 O 0.1352(9) 0.2906(8) -0.0087(7) 0.017(2) Uani 1 1 d .
O20 O 0.2906(9) 0.1952(8) 0.0669(7) 0.014(2) Uani 1 1 d .
O21 O 0.1181(9) 0.2344(8) 0.1431(7) 0.014(2) Uani 1 1 d U
O22 O -0.0882(10) 0.1702(9) 0.1731(8) 0.025(3) Uani 1 1 d .
O23 O 0.2207(8) 0.2556(8) 0.3216(7) 0.012(2) Uani 1 1 d .
O24 O 0.0984(9) 0.0861(8) 0.2220(7) 0.016(2) Uani 1 1 d .
O25 O 0.0210(9) 0.2125(9) 0.3453(8) 0.020(2) Uani 1 1 d .
O26 O 0.0881(10) 0.2394(9) 0.5250(7) 0.019(2) Uani 1 1 d U
O27 O 0.1817(9) 0.1170(8) 0.3959(7) 0.014(2) Uani 1 1 d .
O28 O 0.2919(9) 0.3166(8) 0.5021(7) 0.015(2) Uani 1 1 d .
O29 O 0.2340(10) -0.0463(8) 0.2674(8) 0.021(3) Uani 1 1 d .
O30 O 0.3006(9) 0.1074(8) 0.1940(7) 0.015(2) Uani 1 1 d .
O31 O 0.3828(10) 0.1421(9) 0.3627(7) 0.022(3) Uani 1 1 d .
O32 O 0.4575(10) 0.0809(9) 0.0851(8) 0.025(3) Uani 1 1 d .
O33 O 0.5046(10) 0.2076(9) 0.2617(7) 0.018(2) Uani 1 1 d .
Gd1 Gd 0.11638(7) 0.23819(7) -0.16966(6) 0.0257(2) Uani 1 1 d .
Fe2 Fe 0.53247(18) 0.13396(17) 0.34631(15) 0.0152(5) Uani 1 1 d .
O3W O 0.6867(10) 0.1174(10) 0.3248(9) 0.034(3) Uani 1 1 d .
O4W O 0.5513(13) 0.0447(10) 0.4297(9) 0.040(4) Uani 1 1 d .
O34 O 0.4817(10) -0.0060(9) 0.2491(8) 0.024(3) Uani 1 1 d .
O35 O 0.568(2) -0.1260(18) 0.2649(17) 0.088 Uiso 1 1 d .
H35A H 0.5843 -0.0920 0.3174 0.131 Uiso 1 1 calc R
O36 O 0.5188(19) -0.2125(18) 0.0542(16) 0.083 Uiso 1 1 d .
H36A H 0.5565 -0.1555 0.0838 0.125 Uiso 1 1 calc R
N1 N 0.341(2) -0.116(2) 0.108(2) 0.094(9) Uiso 1 1 d D
H1A H 0.3371 -0.1248 0.0529 0.113 Uiso 1 1 calc R
H1B H 0.3080 -0.0707 0.1376 0.113 Uiso 1 1 calc R
C1 C 0.495(3) -0.085(3) 0.223(2) 0.081 Uiso 1 1 d .
C2 C 0.403(3) -0.179(2) 0.152(2) 0.082 Uiso 1 1 d D
H2A H 0.3562 -0.2092 0.1837 0.098 Uiso 1 1 calc R
C3 C 0.462(3) -0.2578(19) 0.112(3) 0.084(11) Uani 1 1 d .
H3A H 0.5045 -0.2902 0.1495 0.101 Uiso 1 1 calc R
C4 C 0.345(7) -0.347(3) 0.016(5) 0.28(6) Uani 1 1 d .
H4A H 0.3734 -0.4031 -0.0197 0.425 Uiso 1 1 calc R
H4D H 0.3149 -0.3074 -0.0187 0.425 Uiso 1 1 calc R
H4B H 0.2890 -0.3764 0.0402 0.425 Uiso 1 1 calc R

loop_
_atom_site_aniso_label
_atom_site_aniso_U_11
_atom_site_aniso_U_22
_atom_site_aniso_U_33
_atom_site_aniso_U_23
_atom_site_aniso_U_13
_atom_site_aniso_U_12
Sb1 0.0088(5) 0.0096(5) 0.0043(5) 0.0026(4) 0.0008(4) -0.0011(3)
W1 0.0109(3) 0.0106(3) 0.0066(3) 0.0025(2) -0.0001(2) -0.0003(2)
W2 0.0100(3) 0.0136(3) 0.0104(3) 0.0021(2) 0.0012(2) 0.0000(2)
W3 0.0163(3) 0.0140(3) 0.0082(3) 0.0057(2) 0.0003(2) 0.0022(2)
W4 0.0127(3) 0.0161(3) 0.0060(3) 0.0042(2) 0.0023(2) -0.0021(2)
W5 0.0143(3) 0.0149(3) 0.0055(3) 0.0028(2) -0.0007(2) -0.0008(2)
W6 0.0107(3) 0.0127(3) 0.0087(3) 0.0022(2) -0.0011(2) -0.0024(2)
W7 0.0120(3) 0.0174(3) 0.0083(3) 0.0056(2) 0.0013(2) -0.0035(2)
W8 0.0139(3) 0.0102(3) 0.0138(3) 0.0044(2) 0.0000(3) -0.0020(2)
W9 0.0181(3) 0.0147(3) 0.0093(3) 0.0024(2) 0.0031(3) 0.0037(2)
Fe1 0.0095(10) 0.0121(10) 0.0100(11) 0.0028(8) -0.0005(9) -0.0005(8)
O1W 0.010(6) 0.032(7) 0.032(7) 0.007(6) 0.003(5) 0.005(5)
O2W 0.030(7) 0.024(6) 0.013(6) 0.003(5) 0.009(5) 0.005(5)
O6W 0.058(11) 0.056(10) 0.035(9) 0.009(8) -0.003(8) -0.047(9)
O9W 0.079(14) 0.115(17) 0.047(11) 0.032(11) 0.034(11) 0.032(13)
O11W 0.124(12) 0.102(11) 0.102(12) 0.031(9) 0.026(9) -0.011(9)
O12W 0.077(15) 0.065(12) 0.073(14) 0.018(11) -0.024(12) 0.015(11)
O13W 0.20(6) 0.06(3) 0.06(3) 0.00(2) 0.05(3) 0.00(3)
O14W 0.20(3) 0.043(11) 0.062(14) 0.024(10) -0.030(16) 0.025(14)
O15W 0.13(5) 0.07(3) 0.16(5) 0.05(3) 0.06(4) 0.01(3)
O16W 0.092(16) 0.101(17) 0.037(10) 0.024(11) 0.001(11) 0.001(13)
O17W 0.078(14) 0.042(10) 0.078(14) -0.016(10) -0.002(12) -0.019(10)
O18W 0.082(14) 0.060(11) 0.048(11) 0.019(9) -0.019(10) 0.018(10)
O19W 0.070(13) 0.055(11) 0.058(12) -0.002(9) -0.016(10) 0.028(9)
O20W 0.080(17) 0.17(3) 0.12(2) 0.09(2) 0.057(16) 0.030(17)
O21W 0.036(8) 0.036(8) 0.034(8) 0.001(6) 0.010(7) -0.004(6)
O25W 0.14(2) 0.065(12) 0.037(10) 0.010(9) -0.009(11) 0.067(13)
O1 0.020(6) 0.015(6) 0.019(6) 0.002(5) 0.006(5) 0.003(4)
O2 0.012(5) 0.013(5) 0.005(5) 0.000(4) 0.004(4) 0.003(4)
O3 0.011(5) 0.024(6) 0.004(5) 0.005(4) -0.003(4) -0.002(4)
O4 0.012(6) 0.015(6) 0.016(6) -0.003(5) -0.005(5) -0.005(4)
O7 0.015(6) 0.020(6) 0.025(7) 0.005(5) 0.002(5) 0.006(5)
O8 0.014(5) 0.012(5) 0.017(5) 0.004(4) 0.013(4) -0.001(4)
O9 0.009(5) 0.013(5) 0.010(5) 0.002(4) 0.002(4) 0.005(4)
O11 0.023(6) 0.028(7) 0.021(6) 0.008(5) 0.006(5) 0.008(5)
O12 0.015(6) 0.015(5) 0.006(5) 0.002(4) -0.001(4) -0.001(4)
O14 0.014(5) 0.008(4) 0.003(4) 0.000(4) 0.004(4) -0.005(4)
O15 0.022(7) 0.035(7) 0.030(7) 0.023(6) 0.012(6) 0.004(5)
O16 0.023(6) 0.030(6) 0.007(5) 0.003(5) 0.002(5) 0.010(5)
O17 0.023(5) 0.006(4) 0.013(5) -0.004(4) -0.003(4) -0.001(4)
O18 0.022(6) 0.017(6) 0.007(5) 0.003(4) -0.002(5) 0.003(5)
O19 0.019(6) 0.017(6) 0.007(5) -0.002(4) -0.007(5) 0.003(4)
O20 0.013(5) 0.015(5) 0.008(5) 0.001(4) -0.003(4) 0.000(4)
O21 0.016(5) 0.021(5) 0.010(5) 0.010(4) 0.008(4) 0.004(4)
O22 0.022(6) 0.020(6) 0.024(7) 0.004(5) -0.006(5) -0.005(5)
O23 0.009(5) 0.014(5) 0.010(5) 0.002(4) 0.001(4) -0.005(4)
O24 0.020(6) 0.006(5) 0.014(6) -0.002(4) -0.005(5) -0.001(4)
O25 0.013(6) 0.022(6) 0.023(6) 0.009(5) 0.001(5) 0.000(4)
O26 0.026(6) 0.022(5) 0.009(5) 0.010(4) 0.001(4) -0.001(4)
O27 0.020(6) 0.014(5) 0.013(5) 0.010(4) 0.003(5) 0.001(4)
O28 0.012(5) 0.015(5) 0.017(6) 0.005(5) 0.002(5) -0.004(4)
O29 0.032(7) 0.013(6) 0.019(6) 0.007(5) 0.007(5) 0.001(5)
O30 0.018(6) 0.021(6) 0.011(5) 0.013(5) 0.004(5) 0.000(4)
O31 0.028(7) 0.024(6) 0.011(6) 0.006(5) -0.001(5) -0.002(5)
O32 0.026(7) 0.026(7) 0.029(7) 0.007(5) 0.018(6) 0.012(5)
O33 0.025(6) 0.022(6) 0.005(5) 0.002(4) 0.001(5) 0.000(5)
Gd1 0.0258(5) 0.0349(5) 0.0171(5) 0.0116(4) 0.0028(4) 0.0025(4)
Fe2 0.0152(12) 0.0123(11) 0.0150(12) 0.0027(9) 0.0000(9) -0.0005(8)
O3W 0.020(7) 0.036(8) 0.034(8) -0.007(6) 0.000(6) 0.010(6)
O4W 0.055(10) 0.030(7) 0.032(8) 0.011(6) -0.009(7) 0.022(7)
O34 0.029(7) 0.016(6) 0.022(7) -0.005(5) 0.006(5) 0.014(5)
C3 0.09(2) 0.022(12) 0.13(3) -0.005(15) 0.05(2) 0.002(13)
C4 0.44(12) 0.07(3) 0.33(9) -0.05(4) 0.33(10) -0.08(5)

loop_
_atom_type_symbol
_atom_type_description
_atom_type_scat_dispersion_real
_atom_type_scat_dispersion_imag
_atom_type_scat_source
C C 0.0033 0.0016 'International Tables Vol C Tables 4.2.6.8 and 6.1.1.4'
H H 0.0000 0.0000 'International Tables Vol C Tables 4.2.6.8 and 6.1.1.4'
Fe Fe 0.3463 0.8444 'International Tables Vol C Tables 4.2.6.8 and 6.1.1.4'
N N 0.0061 0.0033 'International Tables Vol C Tables 4.2.6.8 and 6.1.1.4'
O O 0.0106 0.0060 'International Tables Vol C Tables 4.2.6.8 and 6.1.1.4'
Gd Gd -0.1653 3.9035 'International Tables Vol C Tables 4.2.6.8 and 6.1.1.4'
Sb Sb -0.5866 1.5461 'International Tables Vol C Tables 4.2.6.8 and 6.1.1.4'
W W -0.8490 6.8722 'International Tables Vol C Tables 4.2.6.8 and 6.1.1.4'

loop_
_geom_angle_atom_site_label_1
_geom_angle_atom_site_label_2
_geom_angle_atom_site_label_3
_geom_angle
_geom_angle_site_symmetry_1
_geom_angle_site_symmetry_3
O23 Sb1 O2 92.3(4) . .
O23 Sb1 O14 89.5(4) . .
O2 Sb1 O14 92.4(4) . .
O3 W1 O4 103.4(5) . .
O3 W1 O1 96.0(5) . .
O4 W1 O1 103.3(5) . .
O3 W1 O6' 69.6(17) . .
O4 W1 O6' 109.5(16) . .
O1 W1 O6' 146.3(16) . .
O3 W1 O5 159.9(5) . .
O4 W1 O5 94.1(5) . .
O1 W1 O5 89.5(5) . .
O6' W1 O5 95.3(17) . .
O3 W1 O6 86.8(5) . .
O4 W1 O6 96.4(5) . .
O1 W1 O6 158.8(5) . .
O6' W1 O6 19.9(15) . .
O5 W1 O6 81.3(5) . .
O3 W1 O2 88.5(4) . .
O4 W1 O2 163.9(4) . .
O1 W1 O2 85.9(4) . .
O6' W1 O2 64.1(16) . .
O5 W1 O2 72.6(4) . .
O6 W1 O2 73.1(4) . .
O3 W1 O5' 148.9(13) . .
O4 W1 O5' 106.9(13) . .
O1 W1 O5' 70.7(14) . .
O6' W1 O5' 106(2) . .
O5 W1 O5' 21.0(12) . .
O6 W1 O5' 96.3(14) . .
O2 W1 O5' 63.2(13) . .
O7 W2 O6' 111.8(17) . .
O7 W2 O8 102.9(5) . .
O6' W2 O8 75.5(18) . .
O7 W2 O6 98.9(6) . .
O6' W2 O6 21.6(16) . .
O8 W2 O6 95.0(5) . .
O7 W2 O9 102.2(5) . .
O6' W2 O9 144.0(17) . .
O8 W2 O9 86.3(4) . .
O6 W2 O9 158.0(5) . .
O7 W2 O10 97.5(5) . .
O6' W2 O10 101.9(18) . .
O8 W2 O10 159.0(5) . .
O6 W2 O10 87.0(6) . .
O9 W2 O10 84.2(5) . .
O7 W2 O10' 105.3(14) . .
O6' W2 O10' 119(2) . .
O8 W2 O10' 139.3(14) . .
O6 W2 O10' 108.9(15) . .
O9 W2 O10' 59.5(14) . .
O10 W2 O10' 25.1(13) . .
O7 W2 O2 168.9(5) . .
O6' W2 O2 63.7(17) . .
O8 W2 O2 86.2(4) . .
O6 W2 O2 73.5(5) . .
O9 W2 O2 84.7(4) . .
O10 W2 O2 74.3(4) . .
O10' W2 O2 70.5(14) . .
O5' W3 O11 105.9(18) . .
O5' W3 O5 25.3(18) . .
O11 W3 O5 99.1(5) . .
O5' W3 O13 67.4(19) . .
O11 W3 O13 100.1(5) . .
O5 W3 O13 92.5(5) . .
O5' W3 O10 111.8(19) . .
O11 W3 O10 98.7(5) . .
O5 W3 O10 89.3(5) . .
O13 W3 O10 160.6(5) . .
O5' W3 O12 143.2(18) . .
O11 W3 O12 102.9(5) . .
O5 W3 O12 158.0(5) . .
O13 W3 O12 85.4(4) . .
O10 W3 O12 85.7(5) . .
O5' W3 O10' 130(2) . .
O11 W3 O10' 106.3(15) . .
O5 W3 O10' 111.9(15) . .
O13 W3 O10' 139.9(14) . .
O10 W3 O10' 26.0(14) . .
O12 W3 O10' 60.0(15) . .
O5' W3 O2 69.8(18) . .
O11 W3 O2 169.6(5) . .
O5 W3 O2 73.0(4) . .
O13 W3 O2 87.0(4) . .
O10 W3 O2 75.0(4) . .
O12 W3 O2 85.0(4) . .
O10' W3 O2 71.6(14) . .
O15 W4 O17 103.1(6) . .
O15 W4 O18 101.0(5) . .
O17 W4 O18 155.4(5) . .
O15 W4 O16 101.3(5) . .
O17 W4 O16 93.4(5) . .
O18 W4 O16 86.7(5) . .
O15 W4 O13 100.1(5) . .
O17 W4 O13 87.8(5) . .
O18 W4 O13 83.0(4) . .
O16 W4 O13 157.6(5) . .
O15 W4 O14 173.2(5) . .
O17 W4 O14 82.3(4) . .
O18 W4 O14 74.0(4) . .
O16 W4 O14 74.0(4) . .
O13 W4 O14 84.0(4) . .
O19 W5 O12 104.0(5) . .
O19 W5 O21 101.3(5) . .
O12 W5 O21 90.5(5) . .
O19 W5 O20 98.4(5) . .
O12 W5 O20 156.9(4) . .
O21 W5 O20 90.5(4) . .
O19 W5 O18 95.8(5) . .
O12 W5 O18 86.6(4) . .
O21 W5 O18 162.9(5) . .
O20 W5 O18 85.7(4) . .
O19 W5 O14 168.0(5) . .
O12 W5 O14 84.2(4) . .
O21 W5 O14 87.2(4) . .
O20 W5 O14 72.8(4) . .
O18 W5 O14 75.7(4) . .
O22 W6 O9 102.4(5) . .
O22 W6 O21 101.1(5) . .
O9 W6 O21 88.4(4) . .
O22 W6 O25 98.4(6) . .
O9 W6 O25 87.0(5) . .
O21 W6 O25 160.5(5) . .
O22 W6 O24 101.8(5) . .
O9 W6 O24 155.7(4) . .
O21 W6 O24 89.2(5) . .
O25 W6 O24 87.2(5) . .
O22 W6 O23 171.8(5) . .
O9 W6 O23 83.4(4) . .
O21 W6 O23 84.7(4) . .
O25 W6 O23 75.9(4) . .
O24 W6 O23 72.3(4) . .
O26 W7 O28 103.9(5) . .
O26 W7 O27 101.2(5) . .
O28 W7 O27 96.5(5) . .
O26 W7 O25 98.4(5) . .
O28 W7 O25 156.4(5) . .
O27 W7 O25 86.5(5) . .
O26 W7 O8 100.3(5) . .
O28 W7 O8 88.1(5) . .
O27 W7 O8 156.1(4) . .
O25 W7 O8 80.4(5) . .
O26 W7 O23 172.3(4) . .
O28 W7 O23 82.9(4) . .
O27 W7 O23 74.0(4) . .
O25 W7 O23 75.5(4) . .
O8 W7 O23 83.5(4) . .
O29 W8 O31 103.8(5) . .
O29 W8 O30 100.8(5) . .
O31 W8 O30 90.3(5) . .
O29 W8 O27 97.1(5) . .
O31 W8 O27 89.2(5) . .
O30 W8 O27 161.7(4) . .
O29 W8 O24 96.3(5) . .
O31 W8 O24 159.9(5) . .
O30 W8 O24 87.1(5) . .
O27 W8 O24 87.1(5) . .
O29 W8 O23 166.8(5) . .
O31 W8 O23 86.4(5) . .
O30 W8 O23 87.3(4) . .
O27 W8 O23 74.4(4) . .
O24 W8 O23 73.5(4) . .
O32 W9 O33 103.7(6) . .
O32 W9 O16 99.2(5) . .
O33 W9 O16 91.1(5) . .
O32 W9 O20 98.0(5) . .
O33 W9 O20 158.0(5) . .
O16 W9 O20 89.3(5) . .
O32 W9 O30 100.9(5) . .
O33 W9 O30 87.4(5) . .
O16 W9 O30 159.6(5) . .
O20 W9 O30 84.7(4) . .
O32 W9 O14 167.4(5) . .
O33 W9 O14 87.7(4) . .
O16 W9 O14 74.8(4) . .
O20 W9 O14 71.2(4) . .
O30 W9 O14 84.9(4) . .
O28 Fe1 O17 172.7(5) . 2_666
O28 Fe1 O3 91.6(4) . .
O17 Fe1 O3 92.7(4) 2_666 .
O28 Fe1 O1 94.0(5) . 2_666
O17 Fe1 O1 91.7(5) 2_666 2_666
O3 Fe1 O1 91.7(5) . 2_666
O28 Fe1 O2W 87.0(5) . .
O17 Fe1 O2W 88.9(5) 2_666 .
O3 Fe1 O2W 177.4(5) . .
O1 Fe1 O2W 86.2(5) 2_666 .
O28 Fe1 O1W 88.8(5) . .
O17 Fe1 O1W 85.1(5) 2_666 .
O3 Fe1 O1W 92.8(5) . .
O1 Fe1 O1W 174.6(5) 2_666 .
O2W Fe1 O1W 89.4(5) . .
W1 O1 Fe1 176.7(7) . 2_666
Sb1 O2 W1 110.1(4) . .
Sb1 O2 W2 129.0(5) . .
W1 O2 W2 94.7(3) . .
Sb1 O2 W3 128.0(5) . .
W1 O2 W3 95.1(4) . .
W2 O2 W3 91.2(3) . .
W1 O3 Fe1 169.1(7) . .
W1 O4 Fe2 164.5(7) . 2_666
O5' O5 W3 60(4) . .
O5' O5 W1 94(4) . .
W3 O5 W1 119.3(5) . .
O5 O5' W3 94(4) . .
O5 O5' W1 65(4) . .
W3 O5' W1 120(3) . .
O6' O6 W2 71(5) . .
O6' O6 W1 70(4) . .
W2 O6 W1 118.3(7) . .
O6 O6' W2 88(5) . .
O6 O6' W1 90(5) . .
W2 O6' W1 131(3) . .
W2 O8 W7 148.6(6) . .
W6 O9 W2 144.0(6) . .
O10' O10 W3 83(3) . .
O10' O10 W2 85(3) . .
W3 O10 W2 119.5(6) . .
O10 O10' W3 71(3) . .
O10 O10' W2 70(3) . .
W3 O10' W2 110(2) . .
W5 O12 W3 145.9(6) . .
W3 O13 W4 146.4(6) . .
Sb1 O14 W5 137.8(5) . .
Sb1 O14 W9 113.3(5) . .
W5 O14 W9 95.7(4) . .
Sb1 O14 W4 114.3(4) . .
W5 O14 W4 92.9(4) . .
W9 O14 W4 93.0(4) . .
W9 O16 W4 118.2(6) . .
W4 O17 Fe1 142.5(6) . 2_666
W5 O18 W4 116.9(5) . .
W5 O19 Gd1 149.7(6) . .
W5 O20 W9 120.3(5) . .
W5 O21 W6 154.3(6) . .
Sb1 O23 W8 114.4(5) . .
Sb1 O23 W7 114.7(5) . .
W8 O23 W7 94.2(4) . .
Sb1 O23 W6 137.7(5) . .
W8 O23 W6 94.8(4) . .
W7 O23 W6 91.4(4) . .
W6 O24 W8 119.3(5) . .
W6 O25 W7 116.9(6) . .
W7 O27 W8 117.4(5) . .
W7 O28 Fe1 144.2(6) . .
W8 O30 W9 147.1(6) . .
W8 O31 Fe2 134.2(6) . .
W9 O33 Fe2 137.5(6) . .
O9W Gd1 O11W 130.8(9) . .
O9W Gd1 O12W 75.9(8) . .
O11W Gd1 O12W 74.9(10) . .
O9W Gd1 O8W 96.3(8) . .
O11W Gd1 O8W 76.8(9) . .
O12W Gd1 O8W 133.3(7) . .
O9W Gd1 O5W 121.4(8) . .
O11W Gd1 O5W 106.2(10) . .
O12W Gd1 O5W 140.7(8) . .
O8W Gd1 O5W 82.8(8) . .
O9W Gd1 O7W 66.6(9) . .
O11W Gd1 O7W 137.4(10) . .
O12W Gd1 O7W 141.6(10) . .
O8W Gd1 O7W 61.7(9) . .
O5W Gd1 O7W 61.9(9) . .
O9W Gd1 O6W 74.0(7) . .
O11W Gd1 O6W 134.3(8) . .
O12W Gd1 O6W 77.0(7) . .
O8W Gd1 O6W 145.8(7) . .
O5W Gd1 O6W 75.4(8) . .
O7W Gd1 O6W 84.8(8) . .
O9W Gd1 O19 137.2(6) . .
O11W Gd1 O19 69.1(7) . .
O12W Gd1 O19 75.1(6) . .
O8W Gd1 O19 126.4(6) . .
O5W Gd1 O19 69.3(7) . .
O7W Gd1 O19 129.1(8) . .
O6W Gd1 O19 69.4(5) . .
O9W Gd1 O10W 69.8(10) . .
O11W Gd1 O10W 65.4(11) . .
O12W Gd1 O10W 76.4(9) . .
O8W Gd1 O10W 58.2(10) . .
O5W Gd1 O10W 140.9(10) . .
O7W Gd1 O10W 97.4(11) . .
O6W Gd1 O10W 139.1(9) . .
O19 Gd1 O10W 131.0(9) . .
O33 Fe2 O31 87.3(5) . .
O33 Fe2 O4 97.5(5) . 2_666
O31 Fe2 O4 95.9(5) . 2_666
O33 Fe2 O34 90.8(5) . .
O31 Fe2 O34 91.9(5) . .
O4 Fe2 O34 168.8(5) 2_666 .
O33 Fe2 O3W 93.1(6) . .
O31 Fe2 O3W 177.0(5) . .
O4 Fe2 O3W 87.0(5) 2_666 .
O34 Fe2 O3W 85.1(5) . .
O33 Fe2 O4W 175.0(5) . .
O31 Fe2 O4W 90.3(6) . .
O4 Fe2 O4W 87.1(5) 2_666 .
O34 Fe2 O4W 84.8(5) . .
O3W Fe2 O4W 89.0(6) . .
C1 O34 Fe2 146(2) . .
C1 O35 H35A 109.5 . .
C3 O36 H36A 109.5 . .
C2 N1 H1A 120.0 . .
C2 N1 H1B 120.0 . .
H1A N1 H1B 120.0 . .
O34 C1 O35 124(3) . .
O34 C1 C2 124(3) . .
O35 C1 C2 109(3) . .
O34 C1 O24W 95(3) . 2_666
O35 C1 O24W 80(2) . 2_666
C2 C1 O24W 114(3) . 2_666
C3 C2 N1 127(3) . .
C3 C2 C1 106(3) . .
N1 C2 C1 99(3) . .
C3 C2 H2A 107.9 . .
N1 C2 H2A 107.9 . .
C1 C2 H2A 107.9 . .
C2 C3 O36 105(3) . .
C2 C3 C4 99(3) . .
O36 C3 C4 95(3) . .
C2 C3 H3A 118.0 . .
O36 C3 H3A 118.0 . .
C4 C3 H3A 118.0 . .
C3 C4 H4A 109.5 . .
C3 C4 H4D 109.5 . .
H4A C4 H4D 109.5 . .
C3 C4 H4B 109.5 . .
H4A C4 H4B 109.5 . .
H4D C4 H4B 109.5 . .

loop_
_geom_bond_atom_site_label_1
_geom_bond_atom_site_label_2
_geom_bond_distance
_geom_bond_site_symmetry_2
Sb1 O23 1.992(10) .
Sb1 O2 1.997(10) .
Sb1 O14 2.003(10) .
W1 O3 1.773(11) .
W1 O4 1.787(10) .
W1 O1 1.795(11) .
W1 O6' 1.93(5) .
W1 O5 2.044(11) .
W1 O6 2.046(13) .
W1 O2 2.243(10) .
W1 O5' 2.25(5) .
W2 O7 1.737(11) .
W2 O6' 1.78(5) .
W2 O8 1.858(11) .
W2 O6 1.886(13) .
W2 O9 1.963(10) .
W2 O10 1.964(13) .
W2 O10' 2.08(5) .
W2 O2 2.345(10) .
W3 O5' 1.64(5) .
W3 O11 1.723(12) .
W3 O5 1.882(11) .
W3 O13 1.903(10) .
W3 O10 1.918(13) .
W3 O12 1.982(10) .
W3 O10' 2.01(5) .
W3 O2 2.347(10) .
W4 O15 1.740(12) .
W4 O17 1.812(11) .
W4 O18 1.954(11) .
W4 O16 1.959(11) .
W4 O13 1.969(10) .
W4 O14 2.304(10) .
W5 O19 1.746(10) .
W5 O12 1.868(10) .
W5 O21 1.900(10) .
W5 O20 1.924(10) .
W5 O18 1.926(11) .
W5 O14 2.255(10) .
W6 O22 1.723(12) .
W6 O9 1.904(10) .
W6 O21 1.915(10) .
W6 O25 1.917(12) .
W6 O24 1.919(10) .
W6 O23 2.335(10) .
W7 O26 1.707(11) .
W7 O28 1.827(10) .
W7 O27 1.917(10) .
W7 O25 1.981(11) .
W7 O8 1.983(10) .
W7 O23 2.305(10) .
W8 O29 1.755(11) .
W8 O31 1.841(12) .
W8 O30 1.881(10) .
W8 O27 1.979(11) .
W8 O24 1.983(11) .
W8 O23 2.237(10) .
W9 O32 1.721(11) .
W9 O33 1.841(11) .
W9 O16 1.928(12) .
W9 O20 1.965(10) .
W9 O30 1.985(10) .
W9 O14 2.295(10) .
Fe1 O28 1.932(11) .
Fe1 O17 1.955(10) 2_666
Fe1 O3 1.968(11) .
Fe1 O1 1.973(11) 2_666
Fe1 O2W 2.095(12) .
Fe1 O1W 2.110(12) .
O5W Gd1 2.43(2) .
O6W Gd1 2.447(13) .
O7W Gd1 2.44(3) .
O8W Gd1 2.43(2) .
O9W Gd1 2.415(19) .
O10W Gd1 2.49(3) .
O11W Gd1 2.42(3) .
O12W Gd1 2.418(19) .
O23W O22W 1.67(7) 2_666
O22W O23W 1.67(7) 2_666
O24W C1 1.77(5) 2_666
O1 Fe1 1.973(11) 2_666
O4 Fe2 1.974(10) 2_666
O5 O5' 0.81(5) .
O6 O6' 0.70(5) .
O10 O10' 0.89(5) .
O17 Fe1 1.955(10) 2_666
O19 Gd1 2.465(11) .
O31 Fe2 1.963(13) .
O33 Fe2 1.932(11) .
Fe2 O4 1.974(10) 2_666
Fe2 O34 2.033(11) .
Fe2 O3W 2.062(13) .
Fe2 O4W 2.067(14) .
O34 C1 1.08(4) .
O35 C1 1.32(4) .
O35 H35A 0.8200 .
O36 C3 1.49(4) .
O36 H36A 0.8200 .
N1 C2 1.477(10) .
N1 H1A 0.8600 .
N1 H1B 0.8600 .
C1 C2 1.63(5) .
C1 O24W 1.77(5) 2_666
C2 C3 1.44(4) .
C2 H2A 0.9800 .
C3 C4 1.93(8) .
C3 H3A 0.9800 .
C4 H4A 0.9600 .
C4 H4D 0.9600 .
C4 H4B 0.9600 .

loop_
_geom_hbond_atom_site_label_D
_geom_hbond_atom_site_label_H
_geom_hbond_atom_site_label_A
_geom_hbond_distance_DH
_geom_hbond_distance_HA
_geom_hbond_distance_DA
_geom_hbond_angle_DHA
_geom_hbond_site_symmetry_A
O35 H35A O4W 0.82 2.33 3.05(3) 146.6 .
O35 H35A O25W 0.82 2.48 3.12(3) 135.6 2_656
O36 H36A O24W 0.82 1.79 2.55(4) 154.0 2_666
O36 H36A O12W 0.82 2.35 2.82(3) 117.5 2_655
N1 H1A O22W 0.86 2.08 2.94(7) 173.8 2_655
N1 H1B O30 0.86 2.34 3.09(3) 145.9 .
N1 H1B O29 0.86 2.40 3.08(3) 136.3 .
